data_1512416
loop_
_publ_author_name
'Salvador Celedona'
'Mauricio Fuentealbab'
'Thierry Roisnelc'
'Jean-Rene Hamonc'
'David Carrilloa'
'Carolina Manzura'

_publ_section_title
;
 Stepwise construction of a 4-hydroxyphenyl functionalized
 O,N,N-tridentate ferrocene-containing enaminone: Spectral, analytical and
 structural studies
;
_journal_name_full
;
Inorganica Chimica Acta
;
_journal_page_first 184
_journal_page_last 189
_journal_paper_doi 10.1016/j.ica.2012.04.028
_journal_volume 390
_journal_year 2012
_chemical_compound_source 'synthesis as described'
_chemical_formula_moiety 'C24 H24 Fe O4'
_chemical_formula_sum 'C24 H24 Fe O4'
_chemical_formula_weight 432.28
_chemical_name_systematic
;
 ?
;
_space_group_IT_number 14
_symmetry_cell_setting monoclinic
_symmetry_Int_Tables_number 14
_symmetry_space_group_name_Hall '-P 2yab'
_symmetry_space_group_name_H-M 'P 1 21/a 1'
_atom_sites_solution_hydrogens geom
_atom_sites_solution_primary direct
_atom_sites_solution_secondary difmap
_audit_conform_dict_location ftp://ftp.iucr.org/pub/cif_core.dic
_audit_conform_dict_name cif_core.dic
_audit_conform_dict_version 2.3
_audit_creation_date 2011-08-31T09:51:46-00:00
_audit_creation_method 'WinGX routine CIF_UPDATE'
_cell_angle_alpha 90
_cell_angle_beta 90.853(3)
_cell_angle_gamma 90
_cell_formula_units_Z 4
_cell_length_a 10.1967(7)
_cell_length_b 11.9793(9)
_cell_length_c 16.1904(11)
_cell_measurement_reflns_used 9985
_cell_measurement_temperature 150(2)
_cell_measurement_theta_max 27.34
_cell_measurement_theta_min 2.62
_cell_measurement_wavelength 0.71073
_cell_volume 1977.4(2)
_computing_cell_refinement 'Bruker APEX2 (Bruker, 2006)'
_computing_data_collection 'Bruker APEX2 (Bruker, 2006)'
_computing_data_reduction 'Bruker APEX2 (Bruker, 2006)'
_computing_molecular_graphics 'Ortep-3 for Windows (Farrugia, 1997)'
_computing_publication_material
;
           WinGX publication routines (Farrugia, 1999),
           CRYSCAL (T. Roisnel, local program)
;
_computing_structure_refinement 'SHELXL-97 (Sheldrick, 1997)'
_computing_structure_solution 'SIR97 (Altomare et al., 1999)'
_diffrn_ambient_temperature 150(2)
_diffrn_detector 'CCD plate'
_diffrn_measured_fraction_theta_full 0.991
_diffrn_measured_fraction_theta_max 0.991
_diffrn_measurement_device_type 'APEXII, Bruker-AXS'
_diffrn_measurement_method 'CCD rotation images, thin slices'
_diffrn_radiation_monochromator graphite
_diffrn_radiation_probe x-ray
_diffrn_radiation_type MoK\a
_diffrn_radiation_wavelength 0.71073
_diffrn_reflns_av_R_equivalents 0.0426
_diffrn_reflns_av_unetI/netI 0.034
_diffrn_reflns_limit_h_max 10
_diffrn_reflns_limit_h_min -13
_diffrn_reflns_limit_k_max 15
_diffrn_reflns_limit_k_min -15
_diffrn_reflns_limit_l_max 21
_diffrn_reflns_limit_l_min -19
_diffrn_reflns_number 29524
_diffrn_reflns_theta_full 27.48
_diffrn_reflns_theta_max 27.48
_diffrn_reflns_theta_min 3.4
_exptl_absorpt_coefficient_mu 0.791
_exptl_absorpt_correction_T_max 0.954
_exptl_absorpt_correction_T_min 0.735
_exptl_absorpt_correction_type multi-scan
_exptl_absorpt_process_details
;
  [Sheldrick, G.M. (2002). SADABS Bruker AXS Inc., Madison, Wisconsin, USA]
;
_exptl_crystal_colour orange
_exptl_crystal_density_diffrn 1.452
_exptl_crystal_density_method 'not measured'
_exptl_crystal_description stick
_exptl_crystal_F_000 904
_exptl_crystal_size_max 0.4
_exptl_crystal_size_mid 0.1
_exptl_crystal_size_min 0.06
_refine_diff_density_max 1.247
_refine_diff_density_min -0.626
_refine_diff_density_rms 0.151
_refine_ls_extinction_method none
_refine_ls_goodness_of_fit_ref 1.153
_refine_ls_hydrogen_treatment constr
_refine_ls_matrix_type full
_refine_ls_number_parameters 262
_refine_ls_number_reflns 4499
_refine_ls_number_restraints 0
_refine_ls_restrained_S_all 1.153
_refine_ls_R_factor_all 0.0952
_refine_ls_R_factor_gt 0.0771
_refine_ls_shift/su_max 0.001
_refine_ls_shift/su_mean 0
_refine_ls_structure_factor_coef Fsqd
_refine_ls_weighting_details 'calc w=1/[\s^2^(Fo^2^)+(0.1039P)^2^+11.0227P] where P=(Fo^2^+2Fc^2^)/3'
_refine_ls_weighting_scheme calc
_refine_ls_wR_factor_gt 0.2294
_refine_ls_wR_factor_ref 0.2425
_reflns_number_gt 3580
_reflns_number_total 4499
_reflns_threshold_expression >2sigma(I)
_cod_data_source_file ICA-2012-390-184-189-2.cif
_cod_data_source_block complex2
_cod_original_sg_symbol_H-M 'P 21/a'
_cod_database_code 1512416

loop_
_symmetry_equiv_pos_as_xyz
'x, y, z'
'-x+1/2, y+1/2, -z'
'-x, -y, -z'
'x-1/2, -y-1/2, z'

loop_
_atom_site_label
_atom_site_type_symbol
_atom_site_fract_x
_atom_site_fract_y
_atom_site_fract_z
_atom_site_U_iso_or_equiv
_atom_site_adp_type
_atom_site_occupancy
_atom_site_symmetry_multiplicity
_atom_site_calc_flag
_atom_site_refinement_flags
Fe1 Fe 0.74897(7) 0.48067(6) 0.08765(4) 0.0211(2) Uani 1 1 d .
C1 C 0.6369(6) 0.5577(5) 0.1757(3) 0.0320(12) Uani 1 1 d .
H1 H 0.5481 0.542 0.1884 0.038 Uiso 1 1 calc R
C2 C 0.6816(7) 0.6369(5) 0.1159(4) 0.0386(14) Uani 1 1 d .
H2 H 0.6281 0.6823 0.0811 0.046 Uiso 1 1 calc R
C3 C 0.8203(7) 0.6348(5) 0.1184(4) 0.0420(15) Uani 1 1 d .
H3 H 0.8762 0.6802 0.0862 0.05 Uiso 1 1 calc R
C4 C 0.8616(6) 0.5550(5) 0.1761(3) 0.0346(12) Uani 1 1 d .
H4 H 0.9499 0.5357 0.189 0.042 Uiso 1 1 calc R
C5 C 0.7479(6) 0.5078(5) 0.2120(3) 0.0286(11) Uani 1 1 d .
H5 H 0.7473 0.4518 0.2535 0.034 Uiso 1 1 calc R
C10 C 0.6395(5) 0.3593(4) 0.0317(3) 0.0276(11) Uani 1 1 d .
H10 H 0.5516 0.3401 0.0443 0.033 Uiso 1 1 calc R
C9 C 0.6792(6) 0.4394(5) -0.0279(3) 0.0288(11) Uani 1 1 d .
H9 H 0.6226 0.4831 -0.062 0.035 Uiso 1 1 calc R
C8 C 0.8187(6) 0.4423(5) -0.0274(3) 0.0291(11) Uani 1 1 d .
H8 H 0.8714 0.4877 -0.0617 0.035 Uiso 1 1 calc R
C7 C 0.8659(5) 0.3660(4) 0.0332(3) 0.0258(10) Uani 1 1 d .
H7 H 0.9553 0.3526 0.0473 0.031 Uiso 1 1 calc R
C6 C 0.7549(5) 0.3128(4) 0.0694(3) 0.0223(10) Uani 1 1 d .
C11 C 0.7594(5) 0.2292(4) 0.1354(3) 0.0223(10) Uani 1 1 d .
O1 O 0.6649(4) 0.1634(3) 0.1434(2) 0.0315(8) Uani 1 1 d .
C12 C 0.8733(5) 0.2234(5) 0.1902(3) 0.0297(11) Uani 1 1 d .
H12 H 0.9439 0.2739 0.1825 0.036 Uiso 1 1 calc R
C13 C 0.8806(5) 0.1473(4) 0.2520(3) 0.0262(10) Uani 1 1 d .
O2 O 0.7861(4) 0.0701(3) 0.2614(2) 0.0341(9) Uani 1 1 d .
H2A H 0.7281 0.0787 0.2245 0.051 Uiso 1 1 calc R
C14 C 0.9867(5) 0.1410(5) 0.3153(3) 0.0276(11) Uani 1 1 d .
C19 C 1.0705(5) 0.2306(5) 0.3297(3) 0.0310(11) Uani 1 1 d .
H19 H 1.0594 0.2971 0.2984 0.037 Uiso 1 1 calc R
C18 C 1.1710(5) 0.2246(5) 0.3894(3) 0.0317(12) Uani 1 1 d .
H18 H 1.2252 0.2875 0.4006 0.038 Uiso 1 1 calc R
C17 C 1.1900(5) 0.1249(5) 0.4319(3) 0.0309(11) Uani 1 1 d .
C16 C 1.1058(6) 0.0354(5) 0.4189(4) 0.0338(12) Uani 1 1 d .
H16 H 1.1176 -0.0316 0.4495 0.041 Uiso 1 1 calc R
C15 C 1.0054(6) 0.0439(5) 0.3617(4) 0.0339(12) Uani 1 1 d .
H15 H 0.9476 -0.0175 0.3535 0.041 Uiso 1 1 calc R
O3 O 1.2885(4) 0.1070(4) 0.4889(3) 0.0371(9) Uani 1 1 d .
C20 C 1.3772(6) 0.1943(6) 0.5099(4) 0.0414(14) Uani 1 1 d .
H20 H 1.4041 0.233 0.4581 0.05 Uiso 1 1 calc R
C21 C 1.4972(7) 0.1410(7) 0.5498(4) 0.0489(17) Uani 1 1 d .
H21A H 1.5311 0.0821 0.5129 0.059 Uiso 1 1 calc R
H21B H 1.5667 0.1981 0.5569 0.059 Uiso 1 1 calc R
C22 C 1.4671(7) 0.0909(7) 0.6320(4) 0.0503(17) Uani 1 1 d .
H22A H 1.5486 0.0623 0.6585 0.06 Uiso 1 1 calc R
H22B H 1.4054 0.0277 0.6249 0.06 Uiso 1 1 calc R
C23 C 1.4062(7) 0.1801(7) 0.6863(5) 0.0543(18) Uani 1 1 d .
H23A H 1.4711 0.2397 0.6981 0.065 Uiso 1 1 calc R
H23B H 1.3794 0.147 0.7395 0.065 Uiso 1 1 calc R
C24 C 1.2855(7) 0.2299(6) 0.6411(4) 0.0467(16) Uani 1 1 d .
H24A H 1.2173 0.1715 0.6348 0.056 Uiso 1 1 calc R
H24B H 1.2487 0.291 0.6748 0.056 Uiso 1 1 calc R
O4 O 1.3180(5) 0.2721(4) 0.5617(3) 0.0504(12) Uani 1 1 d .

loop_
_atom_site_aniso_label
_atom_site_aniso_U_11
_atom_site_aniso_U_22
_atom_site_aniso_U_33
_atom_site_aniso_U_23
_atom_site_aniso_U_13
_atom_site_aniso_U_12
Fe1 0.0247(4) 0.0199(4) 0.0186(4) -0.0004(3) -0.0006(3) -0.0006(3)
C1 0.039(3) 0.030(3) 0.027(3) -0.003(2) 0.007(2) 0.005(2)
C2 0.065(4) 0.024(3) 0.027(3) -0.001(2) 0.003(3) 0.007(3)
C3 0.069(4) 0.028(3) 0.030(3) -0.005(2) 0.012(3) -0.020(3)
C4 0.036(3) 0.039(3) 0.028(3) -0.010(2) -0.001(2) -0.010(2)
C5 0.038(3) 0.028(3) 0.020(2) -0.0026(19) 0.003(2) -0.003(2)
C10 0.027(3) 0.028(3) 0.027(2) 0.000(2) -0.008(2) -0.002(2)
C9 0.038(3) 0.027(3) 0.021(2) -0.001(2) -0.005(2) -0.001(2)
C8 0.038(3) 0.027(3) 0.022(2) 0.000(2) -0.001(2) 0.001(2)
C7 0.029(3) 0.030(3) 0.018(2) -0.0016(19) 0.0028(19) 0.001(2)
C6 0.025(2) 0.021(2) 0.021(2) -0.0039(18) 0.0003(18) -0.0013(19)
C11 0.022(2) 0.022(2) 0.022(2) -0.0040(18) -0.0005(18) 0.0026(18)
O1 0.0232(18) 0.035(2) 0.037(2) -0.0009(17) -0.0025(15) -0.0012(15)
C12 0.021(2) 0.034(3) 0.034(3) 0.000(2) 0.001(2) -0.002(2)
C13 0.022(2) 0.028(3) 0.029(2) -0.004(2) 0.0002(19) 0.001(2)
O2 0.036(2) 0.031(2) 0.035(2) 0.0076(17) -0.0060(17) -0.0068(17)
C14 0.022(2) 0.034(3) 0.027(2) 0.002(2) 0.0015(19) 0.004(2)
C19 0.029(3) 0.033(3) 0.031(3) 0.004(2) 0.001(2) 0.002(2)
C18 0.028(3) 0.034(3) 0.033(3) 0.000(2) 0.000(2) -0.006(2)
C17 0.027(3) 0.036(3) 0.030(3) 0.001(2) -0.001(2) 0.002(2)
C16 0.039(3) 0.030(3) 0.032(3) 0.007(2) -0.005(2) 0.001(2)
C15 0.031(3) 0.034(3) 0.037(3) 0.004(2) -0.002(2) -0.003(2)
O3 0.045(2) 0.034(2) 0.032(2) 0.0037(17) -0.0090(18) 0.0010(18)
C20 0.036(3) 0.047(4) 0.041(3) 0.009(3) -0.002(3) -0.002(3)
C21 0.036(3) 0.066(5) 0.045(4) 0.000(3) -0.007(3) 0.004(3)
C22 0.047(4) 0.057(4) 0.046(4) -0.001(3) -0.011(3) 0.016(3)
C23 0.049(4) 0.068(5) 0.045(4) -0.007(4) -0.009(3) 0.006(4)
C24 0.050(4) 0.052(4) 0.038(3) -0.009(3) -0.003(3) 0.009(3)
O4 0.052(3) 0.037(3) 0.061(3) 0.003(2) -0.008(2) 0.002(2)

loop_
_atom_type_symbol
_atom_type_description
_atom_type_scat_dispersion_real
_atom_type_scat_dispersion_imag
_atom_type_scat_source
C C 0.0033 0.0016 'International Tables Vol C Tables 4.2.6.8 and 6.1.1.4'
H H 0 0 'International Tables Vol C Tables 4.2.6.8 and 6.1.1.4'
O O 0.0106 0.006 'International Tables Vol C Tables 4.2.6.8 and 6.1.1.4'
Fe Fe 0.3463 0.8444 'International Tables Vol C Tables 4.2.6.8 and 6.1.1.4'

loop_
_geom_angle_atom_site_label_1
_geom_angle_atom_site_label_2
_geom_angle_atom_site_label_3
_geom_angle
C7 Fe1 C4 105.9(2)
C7 Fe1 C6 41.3(2)
C4 Fe1 C6 121.3(2)
C7 Fe1 C10 69.2(2)
C4 Fe1 C10 158.1(2)
C6 Fe1 C10 41.1(2)
C7 Fe1 C5 123.3(2)
C4 Fe1 C5 40.9(2)
C6 Fe1 C5 107.6(2)
C10 Fe1 C5 122.8(2)
C7 Fe1 C3 120.6(3)
C4 Fe1 C3 40.1(3)
C6 Fe1 C3 156.6(3)
C10 Fe1 C3 160.7(3)
C5 Fe1 C3 67.8(2)
C7 Fe1 C2 156.5(2)
C4 Fe1 C2 68.2(3)
C6 Fe1 C2 161.3(2)
C10 Fe1 C2 124.6(3)
C5 Fe1 C2 68.1(2)
C3 Fe1 C2 40.4(3)
C7 Fe1 C9 68.8(2)
C4 Fe1 C9 159.1(2)
C6 Fe1 C9 68.9(2)
C10 Fe1 C9 40.8(2)
C5 Fe1 C9 158.7(2)
C3 Fe1 C9 123.9(2)
C2 Fe1 C9 108.1(2)
C7 Fe1 C8 40.7(2)
C4 Fe1 C8 122.5(2)
C6 Fe1 C8 68.6(2)
C10 Fe1 C8 68.4(2)
C5 Fe1 C8 159.6(2)
C3 Fe1 C8 107.2(2)
C2 Fe1 C8 121.9(2)
C9 Fe1 C8 40.5(2)
C7 Fe1 C1 160.1(2)
C4 Fe1 C1 68.2(2)
C6 Fe1 C1 124.2(2)
C10 Fe1 C1 108.8(2)
C5 Fe1 C1 40.0(2)
C3 Fe1 C1 68.0(3)
C2 Fe1 C1 40.9(2)
C9 Fe1 C1 123.4(2)
C8 Fe1 C1 158.5(2)
C5 C1 C2 107.6(5)
C5 C1 Fe1 69.2(3)
C2 C1 Fe1 69.1(3)
C5 C1 H1 126.2
C2 C1 H1 126.2
Fe1 C1 H1 127
C3 C2 C1 107.3(5)
C3 C2 Fe1 69.6(3)
C1 C2 Fe1 70.0(3)
C3 C2 H2 126.4
C1 C2 H2 126.4
Fe1 C2 H2 125.6
C4 C3 C2 108.9(5)
C4 C3 Fe1 69.4(3)
C2 C3 Fe1 69.9(3)
C4 C3 H3 125.6
C2 C3 H3 125.6
Fe1 C3 H3 126.7
C3 C4 C5 107.8(5)
C3 C4 Fe1 70.5(3)
C5 C4 Fe1 70.0(3)
C3 C4 H4 126.1
C5 C4 H4 126.1
Fe1 C4 H4 125
C1 C5 C4 108.5(5)
C1 C5 Fe1 70.8(3)
C4 C5 Fe1 69.1(3)
C1 C5 H5 125.8
C4 C5 H5 125.8
Fe1 C5 H5 125.9
C9 C10 C6 108.1(5)
C9 C10 Fe1 70.2(3)
C6 C10 Fe1 69.3(3)
C9 C10 H10 125.9
C6 C10 H10 126
Fe1 C10 H10 126.2
C8 C9 C10 107.9(5)
C8 C9 Fe1 69.9(3)
C10 C9 Fe1 69.1(3)
C8 C9 H9 126.1
C10 C9 H9 126.1
Fe1 C9 H9 126.6
C7 C8 C9 108.4(5)
C7 C8 Fe1 68.6(3)
C9 C8 Fe1 69.6(3)
C7 C8 H8 125.8
C9 C8 H8 125.8
Fe1 C8 H8 127.5
C8 C7 C6 107.9(5)
C8 C7 Fe1 70.7(3)
C6 C7 Fe1 69.6(3)
C8 C7 H7 126
C6 C7 H7 126
Fe1 C7 H7 125.3
C10 C6 C7 107.6(4)
C10 C6 C11 126.4(5)
C7 C6 C11 125.9(4)
C10 C6 Fe1 69.6(3)
C7 C6 Fe1 69.2(3)
C11 C6 Fe1 124.8(3)
O1 C11 C12 121.0(5)
O1 C11 C6 119.3(4)
C12 C11 C6 119.6(4)
C13 C12 C11 121.2(5)
C13 C12 H12 119.4
C11 C12 H12 119.4
O2 C13 C12 120.9(5)
O2 C13 C14 113.8(5)
C12 C13 C14 125.2(5)
C13 O2 H2A 109.5
C19 C14 C15 118.4(5)
C19 C14 C13 121.2(5)
C15 C14 C13 120.4(5)
C14 C19 C18 121.2(5)
C14 C19 H19 119.4
C18 C19 H19 119.4
C17 C18 C19 118.7(5)
C17 C18 H18 120.6
C19 C18 H18 120.6
O3 C17 C16 115.2(5)
O3 C17 C18 124.3(5)
C16 C17 C18 120.5(5)
C15 C16 C17 119.9(5)
C15 C16 H16 120.1
C17 C16 H16 120.1
C16 C15 C14 121.2(5)
C16 C15 H15 119.4
C14 C15 H15 119.4
C17 O3 C20 120.2(5)
O4 C20 O3 110.8(5)
O4 C20 C21 112.2(6)
O3 C20 C21 107.4(6)
O4 C20 H20 108.8
O3 C20 H20 108.8
C21 C20 H20 108.8
C22 C21 C20 111.9(6)
C22 C21 H21A 109.2
C20 C21 H21A 109.2
C22 C21 H21B 109.2
C20 C21 H21B 109.2
H21A C21 H21B 107.9
C21 C22 C23 108.8(6)
C21 C22 H22A 109.9
C23 C22 H22A 109.9
C21 C22 H22B 109.9
C23 C22 H22B 109.9
H22A C22 H22B 108.3
C22 C23 C24 109.1(6)
C22 C23 H23A 109.9
C24 C23 H23A 109.9
C22 C23 H23B 109.9
C24 C23 H23B 109.9
H23A C23 H23B 108.3
O4 C24 C23 111.8(6)
O4 C24 H24A 109.3
C23 C24 H24A 109.3
O4 C24 H24B 109.3
C23 C24 H24B 109.3
H24A C24 H24B 107.9
C20 O4 C24 114.4(5)

loop_
_geom_bond_atom_site_label_1
_geom_bond_atom_site_label_2
_geom_bond_distance
Fe1 C7 2.028(5)
Fe1 C4 2.028(5)
Fe1 C6 2.033(5)
Fe1 C10 2.037(5)
Fe1 C5 2.039(5)
Fe1 C3 2.043(6)
Fe1 C2 2.048(6)
Fe1 C9 2.052(5)
Fe1 C8 2.055(5)
Fe1 C1 2.059(5)
C1 C5 1.402(8)
C1 C2 1.435(8)
C1 H1 0.95
C2 C3 1.414(10)
C2 H2 0.95
C3 C4 1.397(9)
C3 H3 0.95
C4 C5 1.422(8)
C4 H4 0.95
C5 H5 0.95
C10 C9 1.424(7)
C10 C6 1.429(7)
C10 H10 0.95
C9 C8 1.423(8)
C9 H9 0.95
C8 C7 1.420(7)
C8 H8 0.95
C7 C6 1.431(7)
C7 H7 0.95
C6 C11 1.465(7)
C11 O1 1.253(6)
C11 C12 1.453(7)
C12 C13 1.356(8)
C12 H12 0.95
C13 O2 1.346(6)
C13 C14 1.481(7)
O2 H2A 0.84
C14 C19 1.389(8)
C14 C15 1.396(8)
C19 C18 1.400(8)
C19 H19 0.95
C18 C17 1.391(8)
C18 H18 0.95
C17 O3 1.370(7)
C17 C16 1.388(8)
C16 C15 1.375(8)
C16 H16 0.95
C15 H15 0.95
O3 C20 1.421(8)
C20 O4 1.397(8)
C20 C21 1.517(9)
C20 H20 1
C21 C22 1.497(10)
C21 H21A 0.99
C21 H21B 0.99
C22 C23 1.523(10)
C22 H22A 0.99
C22 H22B 0.99
C23 C24 1.542(10)
C23 H23A 0.99
C23 H23B 0.99
C24 O4 1.425(9)
C24 H24A 0.99
C24 H24B 0.99

loop_
_geom_hbond_atom_site_label_D
_geom_hbond_atom_site_label_H
_geom_hbond_atom_site_label_A
_geom_hbond_distance_DH
_geom_hbond_distance_HA
_geom_hbond_distance_DA
_geom_hbond_angle_DHA
O2 H2A O1 0.84 1.77 2.521(5) 147.2

loop_
_geom_torsion_atom_site_label_1
_geom_torsion_atom_site_label_2
_geom_torsion_atom_site_label_3
_geom_torsion_atom_site_label_4
_geom_torsion
C7 Fe1 C1 C5 38.3(8)
C4 Fe1 C1 C5 -37.9(3)
C6 Fe1 C1 C5 76.0(4)
C10 Fe1 C1 C5 119.0(3)
C3 Fe1 C1 C5 -81.3(4)
C2 Fe1 C1 C5 -119.4(5)
C9 Fe1 C1 C5 161.8(3)
C8 Fe1 C1 C5 -162.3(6)
C7 Fe1 C1 C2 157.7(6)
C4 Fe1 C1 C2 81.5(4)
C6 Fe1 C1 C2 -164.7(4)
C10 Fe1 C1 C2 -121.6(4)
C5 Fe1 C1 C2 119.4(5)
C3 Fe1 C1 C2 38.1(4)
C9 Fe1 C1 C2 -78.9(4)
C8 Fe1 C1 C2 -43.0(8)
C5 C1 C2 C3 -1.2(6)
Fe1 C1 C2 C3 -59.9(4)
C5 C1 C2 Fe1 58.8(4)
C7 Fe1 C2 C3 -42.9(7)
C4 Fe1 C2 C3 36.8(3)
C6 Fe1 C2 C3 161.1(6)
C10 Fe1 C2 C3 -163.4(3)
C5 Fe1 C2 C3 81.0(4)
C9 Fe1 C2 C3 -121.3(4)
C8 Fe1 C2 C3 -78.9(4)
C1 Fe1 C2 C3 118.2(5)
C7 Fe1 C2 C1 -161.1(5)
C4 Fe1 C2 C1 -81.4(4)
C6 Fe1 C2 C1 42.9(8)
C10 Fe1 C2 C1 78.4(4)
C5 Fe1 C2 C1 -37.1(3)
C3 Fe1 C2 C1 -118.2(5)
C9 Fe1 C2 C1 120.5(4)
C8 Fe1 C2 C1 162.9(3)
C1 C2 C3 C4 1.6(7)
Fe1 C2 C3 C4 -58.6(4)
C1 C2 C3 Fe1 60.1(4)
C7 Fe1 C3 C4 -78.0(4)
C6 Fe1 C3 C4 -44.5(7)
C10 Fe1 C3 C4 165.8(6)
C5 Fe1 C3 C4 38.5(4)
C2 Fe1 C3 C4 120.3(5)
C9 Fe1 C3 C4 -161.8(3)
C8 Fe1 C3 C4 -120.4(4)
C1 Fe1 C3 C4 81.9(4)
C7 Fe1 C3 C2 161.6(3)
C4 Fe1 C3 C2 -120.3(5)
C6 Fe1 C3 C2 -164.8(5)
C10 Fe1 C3 C2 45.5(8)
C5 Fe1 C3 C2 -81.8(4)
C9 Fe1 C3 C2 77.9(4)
C8 Fe1 C3 C2 119.3(3)
C1 Fe1 C3 C2 -38.5(3)
C2 C3 C4 C5 -1.4(6)
Fe1 C3 C4 C5 -60.3(4)
C2 C3 C4 Fe1 58.9(4)
C7 Fe1 C4 C3 118.9(4)
C6 Fe1 C4 C3 161.0(4)
C10 Fe1 C4 C3 -167.5(6)
C5 Fe1 C4 C3 -118.3(5)
C2 Fe1 C4 C3 -37.1(4)
C9 Fe1 C4 C3 46.8(8)
C8 Fe1 C4 C3 77.8(4)
C1 Fe1 C4 C3 -81.3(4)
C7 Fe1 C4 C5 -122.8(3)
C6 Fe1 C4 C5 -80.7(4)
C10 Fe1 C4 C5 -49.1(8)
C3 Fe1 C4 C5 118.3(5)
C2 Fe1 C4 C5 81.2(4)
C9 Fe1 C4 C5 165.1(6)
C8 Fe1 C4 C5 -163.9(3)
C1 Fe1 C4 C5 37.0(3)
C2 C1 C5 C4 0.3(6)
Fe1 C1 C5 C4 59.0(4)
C2 C1 C5 Fe1 -58.7(4)
C3 C4 C5 C1 0.6(6)
Fe1 C4 C5 C1 -60.0(4)
C3 C4 C5 Fe1 60.7(4)
C7 Fe1 C5 C1 -165.4(3)
C4 Fe1 C5 C1 119.5(5)
C6 Fe1 C5 C1 -122.7(3)
C10 Fe1 C5 C1 -80.1(4)
C3 Fe1 C5 C1 81.7(4)
C2 Fe1 C5 C1 37.9(4)
C9 Fe1 C5 C1 -45.9(7)
C8 Fe1 C5 C1 161.5(6)
C7 Fe1 C5 C4 75.1(4)
C6 Fe1 C5 C4 117.8(4)
C10 Fe1 C5 C4 160.4(4)
C3 Fe1 C5 C4 -37.8(4)
C2 Fe1 C5 C4 -81.6(4)
C9 Fe1 C5 C4 -165.4(6)
C8 Fe1 C5 C4 42.0(8)
C1 Fe1 C5 C4 -119.5(5)
C7 Fe1 C10 C9 -81.3(3)
C4 Fe1 C10 C9 -162.1(6)
C6 Fe1 C10 C9 -119.3(5)
C5 Fe1 C10 C9 161.8(3)
C3 Fe1 C10 C9 43.0(9)
C2 Fe1 C10 C9 77.2(4)
C8 Fe1 C10 C9 -37.5(3)
C1 Fe1 C10 C9 119.8(3)
C7 Fe1 C10 C6 38.0(3)
C4 Fe1 C10 C6 -42.8(7)
C5 Fe1 C10 C6 -78.9(4)
C3 Fe1 C10 C6 162.3(7)
C2 Fe1 C10 C6 -163.5(3)
C9 Fe1 C10 C6 119.3(5)
C8 Fe1 C10 C6 81.8(3)
C1 Fe1 C10 C6 -120.9(3)
C6 C10 C9 C8 0.1(6)
Fe1 C10 C9 C8 59.3(4)
C6 C10 C9 Fe1 -59.1(3)
C7 Fe1 C9 C8 -37.0(3)
C4 Fe1 C9 C8 41.9(8)
C6 Fe1 C9 C8 -81.5(3)
C10 Fe1 C9 C8 -119.4(5)
C5 Fe1 C9 C8 -165.7(5)
C3 Fe1 C9 C8 76.3(4)
C2 Fe1 C9 C8 118.2(4)
C1 Fe1 C9 C8 160.7(3)
C7 Fe1 C9 C10 82.3(3)
C4 Fe1 C9 C10 161.3(6)
C6 Fe1 C9 C10 37.9(3)
C5 Fe1 C9 C10 -46.3(7)
C3 Fe1 C9 C10 -164.3(4)
C2 Fe1 C9 C10 -122.4(4)
C8 Fe1 C9 C10 119.4(5)
C1 Fe1 C9 C10 -79.9(4)
C10 C9 C8 C7 -1.0(6)
Fe1 C9 C8 C7 57.8(4)
C10 C9 C8 Fe1 -58.8(4)
C4 Fe1 C8 C7 75.9(4)
C6 Fe1 C8 C7 -38.5(3)
C10 Fe1 C8 C7 -82.8(3)
C5 Fe1 C8 C7 44.6(8)
C3 Fe1 C8 C7 117.1(4)
C2 Fe1 C8 C7 158.9(3)
C9 Fe1 C8 C7 -120.5(5)
C1 Fe1 C8 C7 -169.4(6)
C7 Fe1 C8 C9 120.5(5)
C4 Fe1 C8 C9 -163.6(3)
C6 Fe1 C8 C9 82.0(3)
C10 Fe1 C8 C9 37.7(3)
C5 Fe1 C8 C9 165.1(6)
C3 Fe1 C8 C9 -122.4(4)
C2 Fe1 C8 C9 -80.6(4)
C1 Fe1 C8 C9 -48.9(8)
C9 C8 C7 C6 1.5(6)
Fe1 C8 C7 C6 59.8(3)
C9 C8 C7 Fe1 -58.4(4)
C4 Fe1 C7 C8 -121.8(3)
C6 Fe1 C7 C8 118.6(4)
C10 Fe1 C7 C8 80.7(3)
C5 Fe1 C7 C8 -163.0(3)
C3 Fe1 C7 C8 -80.8(4)
C2 Fe1 C7 C8 -50.0(7)
C9 Fe1 C7 C8 36.9(3)
C1 Fe1 C7 C8 168.6(6)
C4 Fe1 C7 C6 119.6(3)
C10 Fe1 C7 C6 -37.9(3)
C5 Fe1 C7 C6 78.5(3)
C3 Fe1 C7 C6 160.6(3)
C2 Fe1 C7 C6 -168.6(5)
C9 Fe1 C7 C6 -81.7(3)
C8 Fe1 C7 C6 -118.6(4)
C1 Fe1 C7 C6 50.0(8)
C9 C10 C6 C7 0.8(6)
Fe1 C10 C6 C7 -58.9(3)
C9 C10 C6 C11 178.5(5)
Fe1 C10 C6 C11 118.8(5)
C9 C10 C6 Fe1 59.7(4)
C8 C7 C6 C10 -1.4(6)
Fe1 C7 C6 C10 59.2(3)
C8 C7 C6 C11 -179.2(5)
Fe1 C7 C6 C11 -118.6(5)
C8 C7 C6 Fe1 -60.5(4)
C7 Fe1 C6 C10 -119.2(4)
C4 Fe1 C6 C10 162.8(3)
C5 Fe1 C6 C10 120.1(3)
C3 Fe1 C6 C10 -165.4(5)
C2 Fe1 C6 C10 46.6(8)
C9 Fe1 C6 C10 -37.6(3)
C8 Fe1 C6 C10 -81.3(3)
C1 Fe1 C6 C10 79.2(4)
C4 Fe1 C6 C7 -78.1(3)
C10 Fe1 C6 C7 119.2(4)
C5 Fe1 C6 C7 -120.8(3)
C3 Fe1 C6 C7 -46.2(6)
C2 Fe1 C6 C7 165.8(6)
C9 Fe1 C6 C7 81.6(3)
C8 Fe1 C6 C7 37.9(3)
C1 Fe1 C6 C7 -161.6(3)
C7 Fe1 C6 C11 119.9(5)
C4 Fe1 C6 C11 41.9(5)
C10 Fe1 C6 C11 -120.9(5)
C5 Fe1 C6 C11 -0.8(5)
C3 Fe1 C6 C11 73.8(7)
C2 Fe1 C6 C11 -74.3(8)
C9 Fe1 C6 C11 -158.5(5)
C8 Fe1 C6 C11 157.9(5)
C1 Fe1 C6 C11 -41.7(5)
C10 C6 C11 O1 25.9(7)
C7 C6 C11 O1 -156.8(5)
Fe1 C6 C11 O1 115.0(5)
C10 C6 C11 C12 -154.4(5)
C7 C6 C11 C12 22.9(7)
Fe1 C6 C11 C12 -65.2(6)
O1 C11 C12 C13 -0.5(8)
C6 C11 C12 C13 179.8(5)
C11 C12 C13 O2 4.2(8)
C11 C12 C13 C14 -174.4(5)
O2 C13 C14 C19 -161.6(5)
C12 C13 C14 C19 17.1(8)
O2 C13 C14 C15 19.0(7)
C12 C13 C14 C15 -162.3(6)
C15 C14 C19 C18 -0.4(8)
C13 C14 C19 C18 -179.9(5)
C14 C19 C18 C17 3.0(8)
C19 C18 C17 O3 177.0(5)
C19 C18 C17 C16 -3.9(9)
O3 C17 C16 C15 -178.6(5)
C18 C17 C16 C15 2.2(9)
C17 C16 C15 C14 0.6(9)
C19 C14 C15 C16 -1.5(9)
C13 C14 C15 C16 178.0(5)
C16 C17 O3 C20 -177.3(5)
C18 C17 O3 C20 1.9(8)
C17 O3 C20 O4 75.9(7)
C17 O3 C20 C21 -161.2(5)
O4 C20 C21 C22 54.0(8)
O3 C20 C21 C22 -67.9(8)
C20 C21 C22 C23 -55.0(8)
C21 C22 C23 C24 55.3(8)
C22 C23 C24 O4 -55.7(9)
O3 C20 O4 C24 65.9(7)
C21 C20 O4 C24 -54.1(7)
C23 C24 O4 C20 55.8(8)
